data_2021571
loop_
_publ_author_name
'Santiago de Oliveira, Yara'
'Saraiva Costa, Wendell'
'Ferreira Borges, Poliana'
'Silmara Alves de Santana, Maria'
'Ayala, Alejandro Pedro'

_publ_section_title
;
 The design of novel metronidazole benzoate structures: exploring
 stoichiometric diversity
;
_journal_coeditor_code JX3032
_journal_issue 5
_journal_name_full 'Acta Crystallographica Section C'
_journal_page_first
;
;
_journal_paper_doi 10.1107/S2053229619003838
_journal_volume 75
_journal_year 2019
_chemical_formula_iupac 'C13 H13 N3 O4, C7 H6 O3'
_chemical_formula_moiety 'C13 H13 N3 O4, C7 H6 O3'
_chemical_formula_sum 'C20 H19 N3 O7'
_chemical_formula_weight 413.38
_chemical_name_common
;
Benzoylmetronidazole--salicylic acid (1/1)
;
_chemical_name_systematic
;
2-(2-Methyl-5-nitro-1<i>H</i>-imidazol-1-yl)ethyl benzoate--salicylic
acid (1/1)
;
_space_group_crystal_system monoclinic
_space_group_IT_number 14
_space_group_name_Hall '-P 2ybc'
_space_group_name_H-M_alt 'P 1 21/c 1'
_symmetry_space_group_name_Hall '-P 2ybc'
_symmetry_space_group_name_H-M 'P 1 21/c 1'
_atom_sites_solution_hydrogens difmap
_atom_sites_solution_primary dual
_audit_creation_method
;
Olex2 1.2
(compiled 2018.05.29 svn.r3508 for OlexSys, GUI svn.r5506)
;
_cell_angle_alpha 90
_cell_angle_beta 102.628(2)
_cell_angle_gamma 90
_cell_formula_units_Z 4
_cell_length_a 9.5055(6)
_cell_length_b 31.2239(19)
_cell_length_c 6.8578(4)
_cell_measurement_reflns_used 9833
_cell_measurement_temperature 301(2)
_cell_measurement_theta_max 27.43
_cell_measurement_theta_min 2.55
_cell_volume 1986.2(2)
_computing_cell_refinement
;
SAINT (Bruker, 2016)
;
_computing_data_collection
;
APEX3 (Bruker, 2012)
;
_computing_data_reduction
;
SAINT (Bruker, 2016)
;
_computing_molecular_graphics
;
OLEX2 (Dolomanov <i>et al.</i>,  2009),
<i>MERCURY</i> (Version 3.10; Macrae <i>et al.</i>,  2008) and
<i>VEGA</i> (Pedretti <i>et al.</i>, 2004)
;
_computing_publication_material
;
OLEX2 (Dolomanov <i>et al.</i>,  2009)
;
_computing_structure_refinement
;
SHELXL2018 (Sheldrick, 2015b)
;
_computing_structure_solution
;
SHELXT2014 (Sheldrick, 2015a)
;
_diffrn_ambient_temperature 301.34
_diffrn_measured_fraction_theta_full 0.996
_diffrn_measured_fraction_theta_max 0.996
_diffrn_measurement_device_type 'Bruker D8 VENTURE Kappa Duo PHOTON II CPAD'
_diffrn_measurement_method '\f and \w scans'
_diffrn_radiation_monochromator 'multilayer mirrors'
_diffrn_radiation_type MoK\a
_diffrn_radiation_wavelength 0.71073
_diffrn_reflns_av_R_equivalents 0.0348
_diffrn_reflns_av_unetI/netI 0.0177
_diffrn_reflns_limit_h_max 12
_diffrn_reflns_limit_h_min -12
_diffrn_reflns_limit_k_max 40
_diffrn_reflns_limit_k_min -40
_diffrn_reflns_limit_l_max 8
_diffrn_reflns_limit_l_min -8
_diffrn_reflns_number 69959
_diffrn_reflns_theta_full 25.242
_diffrn_reflns_theta_max 27.508
_diffrn_reflns_theta_min 2.942
_diffrn_standards_number 0
_exptl_absorpt_coefficient_mu 0.106
_exptl_absorpt_correction_T_max 0.7456
_exptl_absorpt_correction_T_min 0.7059
_exptl_absorpt_correction_type multi-scan
_exptl_absorpt_process_details
;
(SADABS; Bruker, 2016)
;
_exptl_crystal_colour colourless
_exptl_crystal_density_diffrn 1.382
_exptl_crystal_density_method 'not measured'
_exptl_crystal_description Prismatic
_exptl_crystal_F_000 864
_exptl_crystal_size_max 0.678
_exptl_crystal_size_mid 0.244
_exptl_crystal_size_min 0.16
_refine_diff_density_max 0.168
_refine_diff_density_min -0.199
_refine_ls_extinction_method none
_refine_ls_goodness_of_fit_ref 1.055
_refine_ls_hydrogen_treatment refall
_refine_ls_matrix_type full
_refine_ls_number_parameters 347
_refine_ls_number_reflns 4553
_refine_ls_number_restraints 100
_refine_ls_restrained_S_all 1.046
_refine_ls_R_factor_all 0.0484
_refine_ls_R_factor_gt 0.0417
_refine_ls_shift/su_max 0.001
_refine_ls_shift/su_mean 0.000
_refine_ls_structure_factor_coef Fsqd
_refine_ls_weighting_details 'w=1/[\s^2^(Fo^2^)+(0.0521P)^2^+0.3493P] where P=(Fo^2^+2Fc^2^)/3'
_refine_ls_weighting_scheme calc
_refine_ls_wR_factor_gt 0.1079
_refine_ls_wR_factor_ref 0.1150
_reflns_number_gt 3883
_reflns_number_total 4553
_reflns_threshold_expression 'I > 2\s(I)'
_cod_data_source_file jx3032sup1.cif
_cod_data_source_block bzmdslc
_cod_database_code 2021571
_shelx_space_group_comment
;
The symmetry employed for this shelxl refinement is uniquely defined
by the following loop, which should always be used as a source of
symmetry information in preference to the above space-group names.
They are only intended as comments.
;
_shelx_estimated_absorpt_t_min 0.931
_shelx_estimated_absorpt_t_max 0.983

loop_
_space_group_symop_operation_xyz
'x, y, z'
'-x, y+1/2, -z+1/2'
'-x, -y, -z'
'x, -y-1/2, z-1/2'

loop_
_atom_site_type_symbol
_atom_site_label
_atom_site_fract_x
_atom_site_fract_y
_atom_site_fract_z
_atom_site_U_iso_or_equiv
_atom_site_adp_type
_atom_site_calc_flag
_atom_site_occupancy
O O1 0.87803(16) 0.63094(4) 0.3909(2) 0.0887(4) Uani d 1
O O2 0.92555(13) 0.66308(4) 0.67677(19) 0.0803(3) Uani d 1
O O3 0.56700(10) 0.71973(3) 0.84768(15) 0.0583(2) Uani d 1
O O4 0.64060(13) 0.78754(3) 0.84757(19) 0.0771(3) Uani d 1
N N1 0.66295(11) 0.63293(3) 0.75126(15) 0.0468(2) Uani d 1
N N2 0.52072(13) 0.58617(4) 0.56128(18) 0.0598(3) Uani d 1
N N3 0.84921(13) 0.64050(4) 0.55066(19) 0.0603(3) Uani d 1
C C1 0.54094(14) 0.60942(4) 0.7272(2) 0.0536(3) Uani d 1
C C2 0.63221(16) 0.59466(4) 0.4743(2) 0.0564(3) Uani d 1
H H2 0.6423(17) 0.5809(6) 0.355(3) 0.073(5) Uiso d 1
C C3 0.71994(14) 0.62349(4) 0.58763(18) 0.0480(3) Uani d 1
C C4 0.4412(2) 0.60928(8) 0.8662(4) 0.0823(5) Uani d 1
H H4A 0.478(3) 0.5934(11) 0.988(5) 0.159(11) Uiso d 1
H H4B 0.427(3) 0.6365(9) 0.916(4) 0.135(10) Uiso d 1
H H4C 0.360(4) 0.5953(10) 0.805(5) 0.156(11) Uiso d 1
C C5 0.72381(16) 0.65981(5) 0.92458(19) 0.0558(3) Uani d 1
H H5A 0.8236(17) 0.6512(5) 0.969(2) 0.058(4) Uiso d 1
H H5B 0.6706(17) 0.6528(5) 1.028(2) 0.064(4) Uiso d 1
C C6 0.71571(16) 0.70700(5) 0.8807(2) 0.0588(3) Uani d 1
H H6A 0.7540(17) 0.7136(5) 0.761(3) 0.068(4) Uiso d 1
C C7 0.54390(15) 0.76221(4) 0.83503(18) 0.0529(3) Uani d 1
O O1' 0.30972(14) 0.53009(4) 0.43561(19) 0.0822(4) Uani d 1
H H1' 0.387(2) 0.5478(7) 0.473(3) 0.102(7) Uiso d 1
O O2' 0.39947(13) 0.51848(4) 0.16738(19) 0.0785(3) Uani d 1
O O3' 0.26597(14) 0.46438(4) -0.10302(19) 0.0787(3) Uani d 1
H H3' 0.333(3) 0.4843(7) -0.043(3) 0.105(7) Uiso d 1
C C7' 0.30950(15) 0.51100(4) 0.2653(2) 0.0590(3) Uani d 1
C C1' 0.18997(14) 0.48065(4) 0.2017(2) 0.0519(3) Uani d 1
C C2' 0.17227(15) 0.45986(4) 0.0179(2) 0.0565(3) Uani d 1
C C3' 0.05451(17) 0.43294(5) -0.0447(3) 0.0659(4) Uani d 1
H H3'A 0.0427(19) 0.4198(6) -0.172(3) 0.080(5) Uiso d 1
C C4' -0.04243(17) 0.42646(5) 0.0733(3) 0.0686(4) Uani d 1
H H4' -0.127(2) 0.4075(6) 0.022(3) 0.085(5) Uiso d 1
C C5' -0.02454(16) 0.44612(5) 0.2583(3) 0.0668(4) Uani d 1
H H5' -0.091(2) 0.4411(6) 0.340(3) 0.088(6) Uiso d 1
C C6' 0.09104(15) 0.47294(5) 0.3210(2) 0.0597(3) Uani d 1
H H6' 0.1065(17) 0.4880(5) 0.456(3) 0.073(5) Uiso d 1
C C9 0.28162(16) 0.74263(5) 0.7797(2) 0.0616(3) Uani d 1
C C10 0.1392(2) 0.75472(7) 0.7613(3) 0.0787(5) Uani d 1
C C11 0.1046(2) 0.79697(7) 0.7762(3) 0.0899(6) Uani d 1
C C12 0.2100(3) 0.82743(7) 0.8071(3) 0.0932(6) Uani d 1
C C13 0.3531(2) 0.81613(5) 0.8229(2) 0.0733(4) Uani d 1
C C8 0.38974(16) 0.77321(4) 0.81035(17) 0.0544(3) Uani d 1
H H6B 0.7712(18) 0.7223(5) 0.994(3) 0.069(4) Uiso d 1
H H13 0.4267(19) 0.8361(6) 0.839(3) 0.072(5) Uiso d 1
H H9 0.3077(18) 0.7123(5) 0.771(2) 0.070(5) Uiso d 1
H H12 0.190(3) 0.8559(8) 0.811(4) 0.123(8) Uiso d 1
H H10 0.062(3) 0.7333(8) 0.741(3) 0.112(7) Uiso d 1
H H11 0.000(3) 0.8054(7) 0.766(3) 0.116(7) Uiso d 1

loop_
_atom_site_aniso_label
_atom_site_aniso_U_11
_atom_site_aniso_U_22
_atom_site_aniso_U_33
_atom_site_aniso_U_12
_atom_site_aniso_U_13
_atom_site_aniso_U_23
O1 0.1115(10) 0.0842(8) 0.0896(8) -0.0158(7) 0.0642(8) -0.0120(6)
O2 0.0697(7) 0.0785(7) 0.0976(8) -0.0226(6) 0.0291(6) -0.0181(6)
O3 0.0585(5) 0.0463(5) 0.0674(6) -0.0003(4) 0.0077(4) -0.0079(4)
O4 0.0822(7) 0.0528(6) 0.0979(8) -0.0125(5) 0.0230(6) -0.0080(5)
N1 0.0541(6) 0.0414(5) 0.0460(5) 0.0006(4) 0.0134(4) 0.0012(4)
N2 0.0613(7) 0.0471(6) 0.0695(7) -0.0066(5) 0.0107(5) -0.0016(5)
N3 0.0680(7) 0.0500(6) 0.0698(7) -0.0058(5) 0.0300(6) -0.0020(5)
C1 0.0541(7) 0.0466(6) 0.0614(7) -0.0008(5) 0.0157(6) 0.0071(5)
C2 0.0697(8) 0.0442(6) 0.0557(7) -0.0018(6) 0.0148(6) -0.0039(5)
C3 0.0566(7) 0.0405(6) 0.0496(6) 0.0001(5) 0.0174(5) 0.0016(5)
C4 0.0773(12) 0.0870(13) 0.0938(13) -0.0075(10) 0.0428(10) 0.0071(11)
C5 0.0621(8) 0.0579(8) 0.0451(6) 0.0046(6) 0.0070(6) -0.0045(5)
C6 0.0568(7) 0.0531(7) 0.0638(8) -0.0014(6) 0.0072(6) -0.0134(6)
C7 0.0714(8) 0.0457(6) 0.0413(6) -0.0026(6) 0.0116(5) -0.0068(5)
O1' 0.0769(7) 0.0870(8) 0.0883(8) -0.0321(6) 0.0302(6) -0.0276(6)
O2' 0.0726(7) 0.0773(7) 0.0948(8) -0.0190(6) 0.0387(6) -0.0027(6)
O3' 0.0817(8) 0.0850(8) 0.0804(7) -0.0055(6) 0.0414(6) -0.0145(6)
C7' 0.0577(7) 0.0500(7) 0.0723(9) -0.0018(6) 0.0211(6) 0.0011(6)
C1' 0.0501(6) 0.0414(6) 0.0664(8) 0.0038(5) 0.0177(6) 0.0003(5)
C2' 0.0573(7) 0.0489(7) 0.0672(8) 0.0090(5) 0.0224(6) -0.0005(6)
C3' 0.0641(8) 0.0579(8) 0.0750(10) 0.0052(6) 0.0136(7) -0.0139(7)
C4' 0.0542(8) 0.0570(8) 0.0942(11) -0.0026(6) 0.0150(7) -0.0108(8)
C5' 0.0552(8) 0.0628(9) 0.0882(11) -0.0045(6) 0.0284(7) -0.0056(7)
C6' 0.0575(7) 0.0537(7) 0.0728(9) -0.0007(6) 0.0250(6) -0.0065(6)
C9 0.0675(8) 0.0617(8) 0.0529(7) 0.0029(7) 0.0076(6) -0.0094(6)
C10 0.0697(10) 0.0947(13) 0.0667(9) 0.0059(9) 0.0041(8) -0.0144(8)
C11 0.0814(12) 0.1051(15) 0.0744(11) 0.0296(11) -0.0021(9) -0.0137(10)
C12 0.1147(16) 0.0723(11) 0.0852(12) 0.0411(11) 0.0056(11) -0.0024(9)
C13 0.0964(12) 0.0533(8) 0.0661(9) 0.0106(8) 0.0089(8) -0.0010(7)
C8 0.0739(8) 0.0508(7) 0.0363(6) 0.0074(6) 0.0077(5) -0.0034(5)

loop_
_atom_type_symbol
_atom_type_description
_atom_type_scat_dispersion_real
_atom_type_scat_dispersion_imag
_atom_type_scat_source
C C 0.0033 0.0016 'International Tables Vol C Tables 4.2.6.8 and 6.1.1.4'
H H 0.0000 0.0000 'International Tables Vol C Tables 4.2.6.8 and 6.1.1.4'
N N 0.0061 0.0033 'International Tables Vol C Tables 4.2.6.8 and 6.1.1.4'
O O 0.0106 0.0060 'International Tables Vol C Tables 4.2.6.8 and 6.1.1.4'

loop_
_geom_angle_atom_site_label_1
_geom_angle_atom_site_label_2
_geom_angle_atom_site_label_3
_geom_angle
C7 O3 C6 115.08(11)
C1 N1 C3 105.29(10)
C1 N1 C5 125.82(11)
C3 N1 C5 128.73(11)
C1 N2 C2 106.89(11)
O1 N3 O2 124.02(13)
O1 N3 C3 116.32(12)
O2 N3 C3 119.66(12)
N1 C1 C4 125.10(15)
N2 C1 N1 111.15(11)
N2 C1 C4 123.75(15)
N2 C2 H2 122.0(10)
N2 C2 C3 108.78(12)
C3 C2 H2 129.2(10)
N1 C3 N3 125.27(11)
C2 C3 N1 107.88(11)
C2 C3 N3 126.83(12)
C1 C4 H4A 113.1(19)
C1 C4 H4B 113.2(17)
C1 C4 H4C 107.7(19)
H4A C4 H4B 102(2)
H4A C4 H4C 105(2)
H4B C4 H4C 116(3)
N1 C5 H5A 106.3(9)
N1 C5 H5B 106.4(9)
N1 C5 C6 113.88(11)
H5A C5 H5B 109.7(13)
C6 C5 H5A 109.7(9)
C6 C5 H5B 110.6(9)
O3 C6 C5 107.94(12)
O3 C6 H6A 109.8(10)
O3 C6 H6B 109.6(10)
C5 C6 H6A 111.0(9)
C5 C6 H6B 109.3(10)
H6A C6 H6B 109.1(13)
O3 C7 C8 112.36(11)
O4 C7 O3 122.24(13)
O4 C7 C8 125.38(12)
C7' O1' H1' 111.8(14)
C2' O3' H3' 106.2(14)
O1' C7' C1' 114.06(12)
O2' C7' O1' 122.59(14)
O2' C7' C1' 123.34(14)
C2' C1' C7' 120.02(12)
C2' C1' C6' 119.06(12)
C6' C1' C7' 120.90(13)
O3' C2' C1' 122.74(13)
O3' C2' C3' 117.89(14)
C3' C2' C1' 119.37(13)
C2' C3' H3'A 118.1(11)
C4' C3' C2' 120.49(15)
C4' C3' H3'A 121.4(11)
C3' C4' H4' 118.4(11)
C3' C4' C5' 120.82(14)
C5' C4' H4' 120.7(11)
C4' C5' H5' 120.2(12)
C6' C5' C4' 119.11(15)
C6' C5' H5' 120.7(12)
C1' C6' H6' 118.1(9)
C5' C6' C1' 121.13(14)
C5' C6' H6' 120.8(9)
C10 C9 C8 120.28(15)
C10 C9 H9 120.7(10)
C8 C9 H9 119.0(10)
C9 C10 H10 121.0(14)
C11 C10 C9 120.15(19)
C11 C10 H10 118.8(14)
C10 C11 H11 119.4(13)
C12 C11 C10 120.21(19)
C12 C11 H11 120.3(13)
C11 C12 C13 120.64(18)
C11 C12 H12 122.2(17)
C13 C12 H12 117.1(17)
C12 C13 C8 119.65(19)
C12 C13 H13 122.8(11)
C8 C13 H13 117.5(11)
C9 C8 C7 122.78(12)
C9 C8 C13 119.05(15)
C13 C8 C7 118.15(14)

loop_
_geom_bond_atom_site_label_1
_geom_bond_atom_site_label_2
_geom_bond_distance
O1 N3 1.2229(16)
O2 N3 1.2236(16)
O3 C6 1.4378(17)
O3 C7 1.3441(15)
O4 C7 1.2015(17)
N1 C1 1.3518(16)
N1 C3 1.3803(15)
N1 C5 1.4667(16)
N2 C1 1.3281(18)
N2 C2 1.3509(19)
N3 C3 1.4116(17)
C1 C4 1.484(2)
C2 H2 0.948(17)
C2 C3 1.3514(18)
C4 H4A 0.97(3)
C4 H4B 0.94(3)
C4 H4C 0.91(3)
C5 H5A 0.969(16)
C5 H5B 0.980(16)
C5 C6 1.503(2)
C6 H6A 0.988(17)
C6 H6B 0.965(17)
C7 C8 1.478(2)
O1' H1' 0.91(2)
O1' C7' 1.3111(18)
O2' C7' 1.2196(17)
O3' H3' 0.92(2)
O3' C2' 1.3507(17)
C7' C1' 1.4704(19)
C1' C2' 1.3950(19)
C1' C6' 1.3953(19)
C2' C3' 1.391(2)
C3' H3'A 0.951(18)
C3' C4' 1.368(2)
C4' H4' 1.001(19)
C4' C5' 1.386(2)
C5' H5' 0.95(2)
C5' C6' 1.374(2)
C6' H6' 1.019(17)
C9 C10 1.384(2)
C9 C8 1.385(2)
C9 H9 0.984(17)
C10 C11 1.369(3)
C10 H10 0.98(2)
C11 C12 1.364(3)
C11 H11 1.02(2)
C12 C13 1.386(3)
C12 H12 0.91(2)
C13 C8 1.392(2)
C13 H13 0.925(18)

_cod_database_fobs_code 2021571
